data_4038204
loop_
_publ_author_name
'Helberg, Julian'
'Amp\&sler, Torsten'
'Zipse, Hendrik'

_publ_section_title
;
 Pyridinyl Amide Ion Pairs as Lewis Base Organocatalysts.
;
_journal_name_full 'The Journal of organic chemistry'
_journal_paper_doi 10.1021/acs.joc.0c00114
_journal_year 2020
_chemical_formula_moiety 'C19 H18 P, C6 H4 F3 N2 O2 S'
_chemical_formula_sum 'C25 H22 F3 N2 O2 P S'
_chemical_formula_weight 502.47
_chemical_name_common ta17
_space_group_crystal_system monoclinic
_space_group_IT_number 14
_space_group_name_Hall '-P 2yn'
_space_group_name_H-M_alt 'P 1 21/n 1'
_atom_sites_solution_hydrogens geom
_audit_block_code C19H18P_C6H4F3N2O2S_uv403_zipse
_audit_creation_method 'APEX3 v2015.9-RC7'
_audit_update_record 21-Jul-16
_cell_angle_alpha 90
_cell_angle_beta 107.3215(12)
_cell_angle_gamma 90
_cell_formula_units_Z 4
_cell_length_a 10.2414(4)
_cell_length_b 17.5228(6)
_cell_length_c 14.1388(5)
_cell_measurement_reflns_used 9917
_cell_measurement_temperature 100.(2)
_cell_measurement_theta_max 30.5076
_cell_measurement_theta_min 2.7717
_cell_volume 2422.25(15)
_computing_cell_refinement 'SAINT V8.35A (Bruker AXS Inc., 2015)'
_computing_data_collection 'SAINT V8.35A (Bruker AXS Inc., 2015)'
_computing_data_reduction 'SAINT V8.35A (Bruker AXS Inc., 2015)'
_computing_molecular_graphics 'shelXle (C.B. Huebschle, rev 740)'
_computing_structure_refinement 'SHELXL-2014/7 (Sheldrick, 2014)'
_computing_structure_solution 'XT, VERSION 2014/4'
_diffrn_ambient_temperature 100.(2)
_diffrn_detector_area_resol_mean 7.4074
_diffrn_measured_fraction_theta_full 0.997
_diffrn_measured_fraction_theta_max 0.998
_diffrn_measurement_device 'fixed-chi three-circle diffractometer'
_diffrn_measurement_device_type 'Bruker D8 Venture TXS'
_diffrn_measurement_method 'mix of phi and omega scans'
_diffrn_radiation_monochromator 'focusing mirrors'
_diffrn_radiation_type MoK\a
_diffrn_radiation_wavelength 0.71073
_diffrn_reflns_av_R_equivalents 0.0463
_diffrn_reflns_av_unetI/netI 0.0395
_diffrn_reflns_Laue_measured_fraction_full 0.997
_diffrn_reflns_Laue_measured_fraction_max 0.998
_diffrn_reflns_limit_h_max 14
_diffrn_reflns_limit_h_min -14
_diffrn_reflns_limit_k_max 25
_diffrn_reflns_limit_k_min -24
_diffrn_reflns_limit_l_max 20
_diffrn_reflns_limit_l_min -20
_diffrn_reflns_number 30328
_diffrn_reflns_point_group_measured_fraction_full 0.997
_diffrn_reflns_point_group_measured_fraction_max 0.998
_diffrn_reflns_theta_full 25.242
_diffrn_reflns_theta_max 30.508
_diffrn_reflns_theta_min 3.137
_diffrn_source 'rotating anode (TXS)'
_diffrn_source_current 50
_diffrn_source_power 2.5
_diffrn_source_type 'Bruker TXS'
_diffrn_source_voltage 50
_exptl_absorpt_coefficient_mu 0.248
_exptl_absorpt_correction_T_max 0.9705
_exptl_absorpt_correction_T_min 0.9303
_exptl_absorpt_correction_type multi-scan
_exptl_absorpt_process_details
;
SADABS-2014/5 - Bruker AXS area detector scaling and absorption correction
;
_exptl_crystal_colour colourless
_exptl_crystal_density_diffrn 1.378
_exptl_crystal_density_method 'not measured'
_exptl_crystal_description block
_exptl_crystal_F_000 1040
_exptl_crystal_size_max 0.100
_exptl_crystal_size_mid 0.090
_exptl_crystal_size_min 0.060
_refine_diff_density_max 0.423
_refine_diff_density_min -0.468
_refine_diff_density_rms 0.061
_refine_ls_extinction_method none
_refine_ls_goodness_of_fit_ref 1.048
_refine_ls_hydrogen_treatment constr
_refine_ls_matrix_type full
_refine_ls_number_parameters 308
_refine_ls_number_reflns 7370
_refine_ls_number_restraints 0
_refine_ls_restrained_S_all 1.048
_refine_ls_R_factor_all 0.0487
_refine_ls_R_factor_gt 0.0371
_refine_ls_shift/su_max 0.001
_refine_ls_shift/su_mean 0.000
_refine_ls_structure_factor_coef Fsqd
_refine_ls_weighting_details 'w=1/[\s^2^(Fo^2^)+(0.0365P)^2^+1.4492P] where P=(Fo^2^+2Fc^2^)/3'
_refine_ls_weighting_scheme calc
_refine_ls_wR_factor_gt 0.0905
_refine_ls_wR_factor_ref 0.0993
_reflns_Friedel_coverage 0.000
_reflns_number_gt 6189
_reflns_number_total 7370
_reflns_threshold_expression 'I > 2\s(I)'
_cod_data_source_file jo0c00114_si_002.cif
_cod_data_source_block uv403
_cod_depositor_comments
;
The following automatic conversions were performed:

data item '_exptl_absorpt_correction_type' value 'Multi-Scan' was
changed to 'multi-scan' in accordance with the
/home/data/users/saulius/crontab/automatic-downloads/rss-feeds/ACS/lib/dictionaries/cif_core.dic
dictionary named 'cif_core.dic' version 2.4.2 last updated on
2011-04-26.

Automatic conversion script
Id: cif_fix_values 7556 2019-12-06 15:28:31Z antanas 
;
_cod_database_code 4038204
_shelx_estimated_absorpt_t_min 0.976
_shelx_estimated_absorpt_t_max 0.985
_shelx_space_group_comment
;
The symmetry employed for this shelxl refinement is uniquely defined
by the following loop, which should always be used as a source of
symmetry information in preference to the above space-group names.
They are only intended as comments.
;

loop_
_space_group_symop_operation_xyz
'x, y, z'
'-x+1/2, y+1/2, -z+1/2'
'-x, -y, -z'
'x-1/2, -y-1/2, z-1/2'

loop_
_atom_site_label
_atom_site_type_symbol
_atom_site_fract_x
_atom_site_fract_y
_atom_site_fract_z
_atom_site_U_iso_or_equiv
_atom_site_adp_type
_atom_site_occupancy
_atom_site_site_symmetry_order
_atom_site_calc_flag
_atom_site_refinement_flags_posn
_atom_site_refinement_flags_adp
_atom_site_refinement_flags_occupancy
_atom_site_disorder_assembly
_atom_site_disorder_group
S1 S 0.49844(3) 0.18546(2) 0.64687(2) 0.01418(7) Uani 1 1 d . . . . .
P2 P 0.81710(3) 0.32868(2) 0.44079(2) 0.01194(7) Uani 1 1 d . . . . .
F1 F 0.29159(11) 0.09106(6) 0.57431(8) 0.0367(2) Uani 1 1 d . . . . .
F2 F 0.30727(11) 0.18143(7) 0.47488(7) 0.0373(2) Uani 1 1 d . . . . .
F3 F 0.44725(12) 0.08657(7) 0.50013(8) 0.0418(3) Uani 1 1 d . . . . .
O1 O 0.56584(11) 0.12374(6) 0.70995(8) 0.0241(2) Uani 1 1 d . . . . .
O2 O 0.57806(10) 0.22801(6) 0.59604(8) 0.0225(2) Uani 1 1 d . . . . .
N1 N 0.40488(12) 0.22925(6) 0.69496(8) 0.0164(2) Uani 1 1 d . . . . .
N2 N 0.26187(13) 0.45612(7) 0.63750(9) 0.0222(2) Uani 1 1 d . . . . .
C1 C 0.38005(16) 0.13365(9) 0.54418(11) 0.0242(3) Uani 1 1 d . . . . .
C2 C 0.38759(15) 0.43674(8) 0.63472(11) 0.0229(3) Uani 1 1 d . . . . .
H2 H 0.4432 0.4759 0.6206 0.027 Uiso 1 1 calc R U . . .
C3 C 0.44210(14) 0.36382(8) 0.65100(10) 0.0190(3) Uani 1 1 d . . . . .
H3 H 0.5323 0.3541 0.6486 0.023 Uiso 1 1 calc R U . . .
C4 C 0.36206(13) 0.30448(7) 0.67106(9) 0.0139(2) Uani 1 1 d . . . . .
C5 C 0.23156(13) 0.32431(7) 0.67541(10) 0.0162(2) Uani 1 1 d . . . . .
H5 H 0.1733 0.2865 0.6892 0.019 Uiso 1 1 calc R U . . .
C6 C 0.18791(14) 0.39937(8) 0.65944(10) 0.0190(3) Uani 1 1 d . . . . .
H6 H 0.0997 0.4114 0.6644 0.023 Uiso 1 1 calc R U . . .
C7 C 0.94340(13) 0.37988(8) 0.40239(10) 0.0174(2) Uani 1 1 d . . . . .
H7A H 0.9495 0.3589 0.3396 0.026 Uiso 1 1 calc R U . . .
H7B H 1.0323 0.3750 0.4530 0.026 Uiso 1 1 calc R U . . .
H7C H 0.9177 0.4339 0.3935 0.026 Uiso 1 1 calc R U . . .
C8 C 0.84417(13) 0.22758(7) 0.43694(9) 0.0139(2) Uani 1 1 d . . . . .
C9 C 0.73957(14) 0.17807(7) 0.44283(10) 0.0170(2) Uani 1 1 d . . . . .
H9 H 0.6589 0.1978 0.4538 0.020 Uiso 1 1 calc R U . . .
C10 C 0.75440(15) 0.09995(8) 0.43256(11) 0.0203(3) Uani 1 1 d . . . . .
H10 H 0.6841 0.0661 0.4371 0.024 Uiso 1 1 calc R U . . .
C11 C 0.87217(15) 0.07138(8) 0.41563(10) 0.0200(3) Uani 1 1 d . . . . .
H11 H 0.8811 0.0181 0.4072 0.024 Uiso 1 1 calc R U . . .
C12 C 0.97655(14) 0.12026(8) 0.41104(10) 0.0199(3) Uani 1 1 d . . . . .
H12 H 1.0572 0.1002 0.4004 0.024 Uiso 1 1 calc R U . . .
C13 C 0.96363(13) 0.19864(8) 0.42199(10) 0.0170(2) Uani 1 1 d . . . . .
H13 H 1.0354 0.2321 0.4193 0.020 Uiso 1 1 calc R U . . .
C14 C 0.82577(12) 0.36007(7) 0.56312(9) 0.0130(2) Uani 1 1 d . . . . .
C15 C 0.85583(14) 0.31080(7) 0.64376(10) 0.0173(2) Uani 1 1 d . . . . .
H15 H 0.8666 0.2577 0.6347 0.021 Uiso 1 1 calc R U . . .
C16 C 0.87011(16) 0.33983(9) 0.73809(10) 0.0224(3) Uani 1 1 d . . . . .
H16 H 0.8902 0.3064 0.7935 0.027 Uiso 1 1 calc R U . . .
C17 C 0.85505(16) 0.41745(9) 0.75126(10) 0.0237(3) Uani 1 1 d . . . . .
H17 H 0.8659 0.4370 0.8158 0.028 Uiso 1 1 calc R U . . .
C18 C 0.82421(15) 0.46673(8) 0.67055(10) 0.0218(3) Uani 1 1 d . . . . .
H18 H 0.8137 0.5198 0.6800 0.026 Uiso 1 1 calc R U . . .
C19 C 0.80876(14) 0.43848(7) 0.57610(10) 0.0174(2) Uani 1 1 d . . . . .
H19 H 0.7869 0.4719 0.5207 0.021 Uiso 1 1 calc R U . . .
C20 C 0.65035(13) 0.35088(7) 0.35956(9) 0.0134(2) Uani 1 1 d . . . . .
C21 C 0.53676(13) 0.34794(7) 0.39503(10) 0.0165(2) Uani 1 1 d . . . . .
H21 H 0.5479 0.3356 0.4624 0.020 Uiso 1 1 calc R U . . .
C22 C 0.40733(14) 0.36330(8) 0.33088(11) 0.0201(3) Uani 1 1 d . . . . .
H22 H 0.3296 0.3608 0.3543 0.024 Uiso 1 1 calc R U . . .
C23 C 0.39155(14) 0.38230(8) 0.23254(11) 0.0202(3) Uani 1 1 d . . . . .
H23 H 0.3032 0.3935 0.1892 0.024 Uiso 1 1 calc R U . . .
C24 C 0.50482(14) 0.38496(8) 0.19763(10) 0.0194(3) Uani 1 1 d . . . . .
H24 H 0.4934 0.3977 0.1303 0.023 Uiso 1 1 calc R U . . .
C25 C 0.63445(13) 0.36912(7) 0.26039(9) 0.0163(2) Uani 1 1 d . . . . .
H25 H 0.7117 0.3706 0.2363 0.020 Uiso 1 1 calc R U . . .

loop_
_atom_site_aniso_label
_atom_site_aniso_U_11
_atom_site_aniso_U_22
_atom_site_aniso_U_33
_atom_site_aniso_U_23
_atom_site_aniso_U_13
_atom_site_aniso_U_12
S1 0.01417(14) 0.01541(14) 0.01431(14) 0.00225(10) 0.00630(11) 0.00172(10)
P2 0.01337(14) 0.01140(14) 0.01140(14) -0.00075(10) 0.00422(11) 0.00037(11)
F1 0.0353(5) 0.0306(5) 0.0462(6) -0.0099(4) 0.0155(5) -0.0161(4)
F2 0.0312(5) 0.0512(6) 0.0226(5) 0.0032(4) -0.0026(4) 0.0013(5)
F3 0.0452(6) 0.0450(6) 0.0383(6) -0.0229(5) 0.0172(5) 0.0007(5)
O1 0.0250(5) 0.0259(5) 0.0230(5) 0.0087(4) 0.0097(4) 0.0119(4)
O2 0.0228(5) 0.0234(5) 0.0273(5) 0.0019(4) 0.0164(4) -0.0019(4)
N1 0.0201(5) 0.0142(5) 0.0183(5) 0.0032(4) 0.0109(4) 0.0025(4)
N2 0.0245(6) 0.0157(5) 0.0244(6) 0.0034(4) 0.0041(5) 0.0013(4)
C1 0.0256(7) 0.0257(7) 0.0225(7) -0.0051(5) 0.0091(6) -0.0024(6)
C2 0.0263(7) 0.0156(6) 0.0276(7) 0.0040(5) 0.0093(6) -0.0022(5)
C3 0.0196(6) 0.0167(6) 0.0223(6) 0.0020(5) 0.0085(5) -0.0006(5)
C4 0.0167(5) 0.0131(5) 0.0122(5) 0.0014(4) 0.0048(4) 0.0005(4)
C5 0.0165(6) 0.0148(6) 0.0169(6) 0.0009(4) 0.0045(5) -0.0003(4)
C6 0.0178(6) 0.0174(6) 0.0195(6) 0.0005(5) 0.0021(5) 0.0024(5)
C7 0.0187(6) 0.0177(6) 0.0177(6) -0.0005(5) 0.0082(5) -0.0027(5)
C8 0.0168(5) 0.0133(5) 0.0114(5) -0.0009(4) 0.0037(4) 0.0012(4)
C9 0.0184(6) 0.0143(6) 0.0197(6) -0.0014(5) 0.0079(5) 0.0004(5)
C10 0.0235(6) 0.0145(6) 0.0233(7) -0.0008(5) 0.0076(5) -0.0017(5)
C11 0.0249(6) 0.0144(6) 0.0189(6) -0.0020(5) 0.0036(5) 0.0043(5)
C12 0.0193(6) 0.0190(6) 0.0206(6) -0.0008(5) 0.0046(5) 0.0073(5)
C13 0.0149(5) 0.0176(6) 0.0178(6) 0.0000(5) 0.0038(5) 0.0026(5)
C14 0.0136(5) 0.0131(5) 0.0121(5) -0.0010(4) 0.0036(4) 0.0005(4)
C15 0.0201(6) 0.0149(6) 0.0172(6) 0.0015(5) 0.0060(5) -0.0001(5)
C16 0.0287(7) 0.0248(7) 0.0136(6) 0.0025(5) 0.0062(5) 0.0011(6)
C17 0.0289(7) 0.0277(7) 0.0145(6) -0.0055(5) 0.0061(5) 0.0011(6)
C18 0.0270(7) 0.0182(6) 0.0194(6) -0.0054(5) 0.0057(5) 0.0036(5)
C19 0.0212(6) 0.0145(6) 0.0157(6) -0.0003(4) 0.0044(5) 0.0027(5)
C20 0.0151(5) 0.0109(5) 0.0139(5) -0.0010(4) 0.0038(4) 0.0003(4)
C21 0.0177(6) 0.0158(6) 0.0169(6) 0.0007(5) 0.0064(5) 0.0011(5)
C22 0.0160(6) 0.0194(6) 0.0254(7) 0.0000(5) 0.0070(5) 0.0009(5)
C23 0.0177(6) 0.0165(6) 0.0224(6) 0.0001(5) 0.0000(5) 0.0007(5)
C24 0.0222(6) 0.0180(6) 0.0150(6) 0.0006(5) 0.0011(5) -0.0014(5)
C25 0.0186(6) 0.0155(6) 0.0146(6) -0.0002(4) 0.0042(5) -0.0008(5)

loop_
_atom_type_symbol
_atom_type_description
_atom_type_scat_dispersion_real
_atom_type_scat_dispersion_imag
_atom_type_scat_source
C C 0.0033 0.0016 'International Tables Vol C Tables 4.2.6.8 and 6.1.1.4'
H H 0.0000 0.0000 'International Tables Vol C Tables 4.2.6.8 and 6.1.1.4'
N N 0.0061 0.0033 'International Tables Vol C Tables 4.2.6.8 and 6.1.1.4'
O O 0.0106 0.0060 'International Tables Vol C Tables 4.2.6.8 and 6.1.1.4'
F F 0.0171 0.0103 'International Tables Vol C Tables 4.2.6.8 and 6.1.1.4'
P P 0.1023 0.0942 'International Tables Vol C Tables 4.2.6.8 and 6.1.1.4'
S S 0.1246 0.1234 'International Tables Vol C Tables 4.2.6.8 and 6.1.1.4'

loop_
_geom_angle_atom_site_label_1
_geom_angle_atom_site_label_2
_geom_angle_atom_site_label_3
_geom_angle
_geom_angle_site_symmetry_1
_geom_angle_site_symmetry_3
_geom_angle_publ_flag
O1 S1 O2 117.27(6) . . ?
O1 S1 N1 110.38(6) . . ?
O2 S1 N1 118.80(6) . . ?
O1 S1 C1 101.58(7) . . ?
O2 S1 C1 101.53(7) . . ?
N1 S1 C1 104.22(7) . . ?
C7 P2 C14 107.87(6) . . ?
C7 P2 C20 109.51(6) . . ?
C14 P2 C20 108.39(6) . . ?
C7 P2 C8 110.72(6) . . ?
C14 P2 C8 111.61(6) . . ?
C20 P2 C8 108.69(6) . . ?
C4 N1 S1 123.79(9) . . ?
C6 N2 C2 115.57(12) . . ?
F2 C1 F1 107.50(13) . . ?
F2 C1 F3 107.26(12) . . ?
F1 C1 F3 107.13(13) . . ?
F2 C1 S1 111.36(11) . . ?
F1 C1 S1 112.05(10) . . ?
F3 C1 S1 111.29(11) . . ?
N2 C2 C3 124.78(13) . . ?
N2 C2 H2 117.6 . . ?
C3 C2 H2 117.6 . . ?
C2 C3 C4 119.06(13) . . ?
C2 C3 H3 120.5 . . ?
C4 C3 H3 120.5 . . ?
N1 C4 C5 117.26(11) . . ?
N1 C4 C3 125.93(12) . . ?
C5 C4 C3 116.58(12) . . ?
C6 C5 C4 119.62(12) . . ?
C6 C5 H5 120.2 . . ?
C4 C5 H5 120.2 . . ?
N2 C6 C5 124.36(13) . . ?
N2 C6 H6 117.8 . . ?
C5 C6 H6 117.8 . . ?
P2 C7 H7A 109.5 . . ?
P2 C7 H7B 109.5 . . ?
H7A C7 H7B 109.5 . . ?
P2 C7 H7C 109.5 . . ?
H7A C7 H7C 109.5 . . ?
H7B C7 H7C 109.5 . . ?
C13 C8 C9 120.26(12) . . ?
C13 C8 P2 120.83(10) . . ?
C9 C8 P2 118.79(9) . . ?
C10 C9 C8 119.66(12) . . ?
C10 C9 H9 120.2 . . ?
C8 C9 H9 120.2 . . ?
C9 C10 C11 119.99(13) . . ?
C9 C10 H10 120.0 . . ?
C11 C10 H10 120.0 . . ?
C12 C11 C10 120.40(12) . . ?
C12 C11 H11 119.8 . . ?
C10 C11 H11 119.8 . . ?
C11 C12 C13 120.26(12) . . ?
C11 C12 H12 119.9 . . ?
C13 C12 H12 119.9 . . ?
C12 C13 C8 119.42(12) . . ?
C12 C13 H13 120.3 . . ?
C8 C13 H13 120.3 . . ?
C15 C14 C19 120.43(12) . . ?
C15 C14 P2 122.44(10) . . ?
C19 C14 P2 117.02(9) . . ?
C14 C15 C16 119.53(12) . . ?
C14 C15 H15 120.2 . . ?
C16 C15 H15 120.2 . . ?
C17 C16 C15 120.13(13) . . ?
C17 C16 H16 119.9 . . ?
C15 C16 H16 119.9 . . ?
C16 C17 C18 120.39(13) . . ?
C16 C17 H17 119.8 . . ?
C18 C17 H17 119.8 . . ?
C19 C18 C17 120.06(13) . . ?
C19 C18 H18 120.0 . . ?
C17 C18 H18 120.0 . . ?
C18 C19 C14 119.45(12) . . ?
C18 C19 H19 120.3 . . ?
C14 C19 H19 120.3 . . ?
C21 C20 C25 120.45(12) . . ?
C21 C20 P2 119.83(10) . . ?
C25 C20 P2 119.70(9) . . ?
C22 C21 C20 119.47(12) . . ?
C22 C21 H21 120.3 . . ?
C20 C21 H21 120.3 . . ?
C21 C22 C23 120.15(13) . . ?
C21 C22 H22 119.9 . . ?
C23 C22 H22 119.9 . . ?
C24 C23 C22 120.13(12) . . ?
C24 C23 H23 119.9 . . ?
C22 C23 H23 119.9 . . ?
C25 C24 C23 120.46(13) . . ?
C25 C24 H24 119.8 . . ?
C23 C24 H24 119.8 . . ?
C24 C25 C20 119.34(12) . . ?
C24 C25 H25 120.3 . . ?
C20 C25 H25 120.3 . . ?

loop_
_geom_bond_atom_site_label_1
_geom_bond_atom_site_label_2
_geom_bond_distance
_geom_bond_site_symmetry_2
_geom_bond_publ_flag
S1 O1 1.4405(10) . ?
S1 O2 1.4444(10) . ?
S1 N1 1.5352(11) . ?
S1 C1 1.8314(15) . ?
P2 C7 1.7864(13) . ?
P2 C14 1.7918(13) . ?
P2 C20 1.7941(13) . ?
P2 C8 1.7964(13) . ?
F1 C1 1.3375(18) . ?
F2 C1 1.3348(18) . ?
F3 C1 1.3407(17) . ?
N1 C4 1.3986(16) . ?
N2 C6 1.3411(18) . ?
N2 C2 1.3434(19) . ?
C2 C3 1.3859(19) . ?
C2 H2 0.9500 . ?
C3 C4 1.4043(18) . ?
C3 H3 0.9500 . ?
C4 C5 1.3999(17) . ?
C5 C6 1.3859(18) . ?
C5 H5 0.9500 . ?
C6 H6 0.9500 . ?
C7 H7A 0.9800 . ?
C7 H7B 0.9800 . ?
C7 H7C 0.9800 . ?
C8 C13 1.3973(17) . ?
C8 C9 1.4002(18) . ?
C9 C10 1.3897(18) . ?
C9 H9 0.9500 . ?
C10 C11 1.3909(19) . ?
C10 H10 0.9500 . ?
C11 C12 1.386(2) . ?
C11 H11 0.9500 . ?
C12 C13 1.3929(18) . ?
C12 H12 0.9500 . ?
C13 H13 0.9500 . ?
C14 C15 1.3897(17) . ?
C14 C19 1.4039(17) . ?
C15 C16 1.3938(19) . ?
C15 H15 0.9500 . ?
C16 C17 1.388(2) . ?
C16 H16 0.9500 . ?
C17 C18 1.390(2) . ?
C17 H17 0.9500 . ?
C18 C19 1.3883(18) . ?
C18 H18 0.9500 . ?
C19 H19 0.9500 . ?
C20 C21 1.3982(17) . ?
C20 C25 1.3996(17) . ?
C21 C22 1.3915(19) . ?
C21 H21 0.9500 . ?
C22 C23 1.392(2) . ?
C22 H22 0.9500 . ?
C23 C24 1.390(2) . ?
C23 H23 0.9500 . ?
C24 C25 1.3877(18) . ?
C24 H24 0.9500 . ?
C25 H25 0.9500 . ?

loop_
_geom_torsion_atom_site_label_1
_geom_torsion_atom_site_label_2
_geom_torsion_atom_site_label_3
_geom_torsion_atom_site_label_4
_geom_torsion
_geom_torsion_site_symmetry_1
_geom_torsion_site_symmetry_2
_geom_torsion_site_symmetry_3
_geom_torsion_site_symmetry_4
_geom_torsion_publ_flag
O1 S1 N1 C4 157.85(11) . . . . ?
O2 S1 N1 C4 18.22(14) . . . . ?
C1 S1 N1 C4 -93.78(12) . . . . ?
O1 S1 C1 F2 -179.00(10) . . . . ?
O2 S1 C1 F2 -57.73(11) . . . . ?
N1 S1 C1 F2 66.25(11) . . . . ?
O1 S1 C1 F1 60.55(12) . . . . ?
O2 S1 C1 F1 -178.17(11) . . . . ?
N1 S1 C1 F1 -54.19(12) . . . . ?
O1 S1 C1 F3 -59.38(12) . . . . ?
O2 S1 C1 F3 61.89(12) . . . . ?
N1 S1 C1 F3 -174.13(11) . . . . ?
C6 N2 C2 C3 1.1(2) . . . . ?
N2 C2 C3 C4 0.7(2) . . . . ?
S1 N1 C4 C5 146.87(11) . . . . ?
S1 N1 C4 C3 -38.77(19) . . . . ?
C2 C3 C4 N1 -175.84(13) . . . . ?
C2 C3 C4 C5 -1.44(19) . . . . ?
N1 C4 C5 C6 175.37(12) . . . . ?
C3 C4 C5 C6 0.48(19) . . . . ?
C2 N2 C6 C5 -2.2(2) . . . . ?
C4 C5 C6 N2 1.4(2) . . . . ?
C7 P2 C8 C13 10.06(12) . . . . ?
C14 P2 C8 C13 -110.12(11) . . . . ?
C20 P2 C8 C13 130.38(11) . . . . ?
C7 P2 C8 C9 -165.89(10) . . . . ?
C14 P2 C8 C9 73.93(11) . . . . ?
C20 P2 C8 C9 -45.57(12) . . . . ?
C13 C8 C9 C10 -0.8(2) . . . . ?
P2 C8 C9 C10 175.21(10) . . . . ?
C8 C9 C10 C11 -0.6(2) . . . . ?
C9 C10 C11 C12 1.4(2) . . . . ?
C10 C11 C12 C13 -0.9(2) . . . . ?
C11 C12 C13 C8 -0.5(2) . . . . ?
C9 C8 C13 C12 1.27(19) . . . . ?
P2 C8 C13 C12 -174.62(10) . . . . ?
C7 P2 C14 C15 -119.31(11) . . . . ?
C20 P2 C14 C15 122.20(11) . . . . ?
C8 P2 C14 C15 2.53(13) . . . . ?
C7 P2 C14 C19 56.99(11) . . . . ?
C20 P2 C14 C19 -61.50(11) . . . . ?
C8 P2 C14 C19 178.83(10) . . . . ?
C19 C14 C15 C16 -0.5(2) . . . . ?
P2 C14 C15 C16 175.67(11) . . . . ?
C14 C15 C16 C17 -0.3(2) . . . . ?
C15 C16 C17 C18 0.7(2) . . . . ?
C16 C17 C18 C19 -0.2(2) . . . . ?
C17 C18 C19 C14 -0.6(2) . . . . ?
C15 C14 C19 C18 1.0(2) . . . . ?
P2 C14 C19 C18 -175.43(11) . . . . ?
C7 P2 C20 C21 -151.18(10) . . . . ?
C14 P2 C20 C21 -33.74(12) . . . . ?
C8 P2 C20 C21 87.74(11) . . . . ?
C7 P2 C20 C25 30.45(12) . . . . ?
C14 P2 C20 C25 147.89(10) . . . . ?
C8 P2 C20 C25 -90.63(11) . . . . ?
C25 C20 C21 C22 0.02(19) . . . . ?
P2 C20 C21 C22 -178.33(10) . . . . ?
C20 C21 C22 C23 -0.8(2) . . . . ?
C21 C22 C23 C24 0.9(2) . . . . ?
C22 C23 C24 C25 -0.3(2) . . . . ?
C23 C24 C25 C20 -0.4(2) . . . . ?
C21 C20 C25 C24 0.57(19) . . . . ?
P2 C20 C25 C24 178.92(10) . . . . ?
